data_7038168
loop_
_publ_author_name
'Liu, Xiaobin'
'Lin, Huan'
'Xiao, Zhenyu'
'Fan, Weidong'
'Huang, Ao'
'Wang, Rongming'
'Zhang, Liangliang'
'Sun, Daofeng'

_publ_section_title
;
 Multifunctional lanthanide-organic frameworks for fluorescent sensing,
 gas separation and catalysis.
;
_journal_issue 9
_journal_name_full 'Dalton transactions (Cambridge, England : 2003)'
_journal_page_first 3743
_journal_page_last 3749
_journal_paper_doi 10.1039/c5dt04339e
_journal_volume 45
_journal_year 2016
_chemical_formula_moiety 'C54 H46 Eu O14'
_chemical_formula_sum 'C54 H46 Eu O14'
_chemical_formula_weight 1070.87
_chemical_name_systematic
;
 ?
;
_space_group_crystal_system triclinic
_space_group_IT_number 2
_space_group_name_Hall '-P 1'
_space_group_name_H-M_alt 'P -1'
_symmetry_space_group_name_Hall '-P 1'
_symmetry_space_group_name_H-M 'P -1'
_atom_sites_solution_hydrogens mixed
_atom_sites_solution_primary iterative
_audit_creation_date 2015-09-15
_audit_creation_method
;
Olex2 1.2
(compiled 2015.01.26 svn.r3150 for OlexSys, GUI svn.r4998)
;
_audit_update_record
;
2015-09-23 deposited with the CCDC.
2016-01-07 downloaded from the CCDC.
;
_cell_angle_alpha 72.939(2)
_cell_angle_beta 85.154(2)
_cell_angle_gamma 80.362(2)
_cell_formula_units_Z 2
_cell_length_a 8.7719(3)
_cell_length_b 20.0756(5)
_cell_length_c 20.1325(5)
_cell_measurement_temperature 295
_cell_volume 3339.14(17)
_computing_molecular_graphics 'Olex2 (Dolomanov et al., 2009)'
_computing_publication_material 'Olex2 (Dolomanov et al., 2009)'
_computing_structure_refinement 'ShelXL (Sheldrick, 2008)'
_computing_structure_solution
;
Superflip (Palatinus & Chapuis, 2007;Palatinus & van der Lee, 2008;
Palatinus et al., 2012)
;
_diffrn_ambient_temperature 295
_diffrn_measured_fraction_theta_full 0.980
_diffrn_measured_fraction_theta_max 0.993
_diffrn_measurement_device_type Cu
_diffrn_radiation_type MoK\a
_diffrn_radiation_wavelength 0.710
_diffrn_reflns_av_R_equivalents 0.0462
_diffrn_reflns_av_unetI/netI 0.0660
_diffrn_reflns_laue_measured_fraction_full 0.980
_diffrn_reflns_laue_measured_fraction_max 0.993
_diffrn_reflns_limit_h_max 10
_diffrn_reflns_limit_h_min -10
_diffrn_reflns_limit_k_max 22
_diffrn_reflns_limit_k_min -23
_diffrn_reflns_limit_l_max 18
_diffrn_reflns_limit_l_min -24
_diffrn_reflns_number 22919
_diffrn_reflns_point_group_measured_fraction_full 0.980
_diffrn_reflns_point_group_measured_fraction_max 0.993
_diffrn_reflns_theta_full 25.214
_diffrn_reflns_theta_max 25.096
_diffrn_reflns_theta_min 1.707
_exptl_absorpt_coefficient_mu 0.989
_exptl_crystal_colour 'clear light colourless'
_exptl_crystal_colour_lustre clear
_exptl_crystal_colour_modifier light
_exptl_crystal_colour_primary colourless
_exptl_crystal_density_diffrn 1.065
_exptl_crystal_description block
_exptl_crystal_F_000 1090
_exptl_crystal_size_max 0.1
_exptl_crystal_size_mid 0.1
_exptl_crystal_size_min 0.08
_platon_squeeze_details
;
;
_refine_diff_density_max 2.512
_refine_diff_density_min -1.933
_refine_diff_density_rms 0.132
_refine_ls_extinction_method none
_refine_ls_goodness_of_fit_ref 1.076
_refine_ls_hydrogen_treatment constr
_refine_ls_matrix_type full
_refine_ls_number_parameters 630
_refine_ls_number_reflns 11856
_refine_ls_number_restraints 0
_refine_ls_restrained_S_all 1.076
_refine_ls_R_factor_all 0.0822
_refine_ls_R_factor_gt 0.0650
_refine_ls_shift/su_max 0.000
_refine_ls_shift/su_mean 0.000
_refine_ls_structure_factor_coef Fsqd
_refine_ls_weighting_details
;
 w=1/[\s^2^(Fo^2^)+(0.1030P)^2^+11.6070P]
 where P=(Fo^2^+2Fc^2^)/3
;
_refine_ls_weighting_scheme calc
_refine_ls_wR_factor_gt 0.1949
_refine_ls_wR_factor_ref 0.2074
_reflns_Friedel_coverage 0.000
_reflns_number_gt 9564
_reflns_number_total 11856
_reflns_threshold_expression 'I > 2\s(I)'
_cod_data_source_file c5dt04339e2.cif
_cod_data_source_block lxb-1860-sr
_cod_depositor_comments 'Adding full bibliography for 7038167--7038168.cif.'
_cod_original_cell_volume 3339.14(16)
_cod_database_code 7038168
_shelxl_version_number 2013-2
_shelx_space_group_comment
;
The symmetry employed for this shelxl refinement is uniquely defined
by the following loop, which should always be used as a source of
symmetry information in preference to the above space-group names.
They are only intended as comments.
;
_olex2_refinement_description
;
1. Fixed Uiso
 At 1.2 times of:
  All C(H) groups
 At 1.5 times of:
  All C(H,H,H) groups, All O(H,H) groups
2.a Rotating group:
 O1W(H1WA,H1WB), O2W(H2WA,H2WB)
2.b Aromatic/amide H refined with riding coordinates:
 C48(H48), C38(H38), C44(H44), C3(H3), C19(H19), C9(H9), C8(H8), C43(H43),
 C15(H15), C22(H22), C29(H29), C12(H12), C37(H37), C2(H2), C30(H30), C6(H6),
 C33(H33), C41(H41), C34(H34), C5(H5), C35(H35), C52(H52), C32(H32), C40(H40)
2.c Idealised Me refined as rotating group:
 C27(H27A,H27B,H27C), C24(H24A,H24B,H24C), C25(H25A,H25B,H25C), C26(H26A,H26B,
 H26C), C53(H53A,H53B,H53C), C50(H50A,H50B,H50C)
;
_olex2_submission_special_instructions 'No special instructions were received'

loop_
_space_group_symop_operation_xyz
'x, y, z'
'-x, -y, -z'

loop_
_atom_site_label
_atom_site_type_symbol
_atom_site_fract_x
_atom_site_fract_y
_atom_site_fract_z
_atom_site_U_iso_or_equiv
_atom_site_adp_type
_atom_site_occupancy
_atom_site_site_symmetry_order
_atom_site_calc_flag
_atom_site_refinement_flags_posn
Eu1 Eu 0.34300(4) 0.04936(2) 0.92215(2) 0.04369(15) Uani 1 1 d .
O3 O 0.2162(6) 0.1664(2) 0.9136(3) 0.0577(14) Uani 1 1 d .
O12 O 0.4160(5) 0.0419(2) 1.0363(3) 0.0442(12) Uani 1 1 d .
O7 O 0.6102(9) 0.7223(4) 0.4704(4) 0.094(2) Uani 1 1 d .
O2 O 0.4389(7) 0.1249(3) 0.8106(3) 0.0574(14) Uani 1 1 d .
O5 O 0.5053(6) -0.0310(3) 0.8610(3) 0.0558(13) Uani 1 1 d .
O9 O 1.1942(7) -0.5718(3) 0.7052(4) 0.0716(18) Uani 1 1 d .
O8 O 0.9789(7) -0.4662(3) 0.6912(3) 0.0697(17) Uani 1 1 d .
O6 O 0.4772(9) 0.6252(5) 0.5534(4) 0.102(3) Uani 1 1 d .
O1W O 0.2423(5) -0.0576(2) 0.9917(3) 0.0441(11) Uani 1 1 d .
H1WA H 0.1445 -0.0480 1.0071 0.066 Uiso 1 1 d GR
H1WB H 0.2988 -0.0796 1.0291 0.066 Uiso 1 1 d GR
O10 O 1.5409(6) -0.2673(2) 0.9656(3) 0.0522(13) Uani 1 1 d .
O1 O 0.5587(6) 0.1188(2) 0.9040(3) 0.0497(12) Uani 1 1 d .
O11 O 1.7349(6) -0.3813(3) 0.9978(3) 0.0562(14) Uani 1 1 d .
C7 C 1.1169(8) -0.3063(4) 0.8307(4) 0.0470(17) Uani 1 1 d .
C48 C 0.6924(11) 0.5348(6) 0.5488(4) 0.072(3) Uani 1 1 d .
H48 H 0.6403 0.4997 0.5776 0.086 Uiso 1 1 calc R
O2W O 0.1752(7) 0.0434(3) 0.8386(4) 0.0783(19) Uani 1 1 d .
H2WA H 0.1407 -0.0001 0.8345 0.118 Uiso 1 1 d GR
H2WB H 0.1254 0.0840 0.8011 0.118 Uiso 1 1 d GR
C10 C 1.2470(8) -0.3645(3) 0.8314(4) 0.0421(15) Uani 1 1 d .
C42 C 0.8440(10) 0.3899(4) 0.5948(4) 0.060(2) Uani 1 1 d .
C16 C 1.4975(8) -0.4281(3) 0.8789(4) 0.0431(16) Uani 1 1 d .
C38 C 0.6185(9) 0.2269(4) 0.7313(4) 0.0509(18) Uani 1 1 d .
H38 H 0.5542 0.2078 0.7097 0.061 Uiso 1 1 calc R
C27 C 0.8711(14) -0.4036(6) 0.6731(7) 0.099(4) Uani 1 1 d .
H27A H 0.9219 -0.3660 0.6440 0.149 Uiso 1 1 calc GR
H27B H 0.8293 -0.3918 0.7145 0.149 Uiso 1 1 calc GR
H27C H 0.7888 -0.4106 0.6484 0.149 Uiso 1 1 calc GR
C11 C 1.3778(8) -0.3677(3) 0.8678(4) 0.0440(16) Uani 1 1 d .
O4 O 0.0641(6) 0.0888(2) 0.9652(3) 0.0539(13) Uani 1 1 d .
C44 C 0.6972(14) 0.2958(6) 0.6147(5) 0.084(3) Uani 1 1 d .
H44 H 0.6452 0.2687 0.5965 0.100 Uiso 1 1 calc R
C4 C 0.8740(8) -0.1982(4) 0.8406(4) 0.0488(18) Uani 1 1 d .
C3 C 0.7541(9) -0.1387(4) 0.8453(4) 0.0538(19) Uani 1 1 d .
H3 H 0.6984 -0.1139 0.8060 0.065 Uiso 1 1 calc R
C17 C 1.4864(8) -0.4811(3) 0.8474(4) 0.0428(16) Uani 1 1 d .
C19 C 1.3441(9) -0.5285(4) 0.7750(4) 0.0465(17) Uani 1 1 d .
H19 H 1.4232 -0.5663 0.7783 0.056 Uiso 1 1 calc R
C9 C 0.9461(10) -0.1997(4) 0.7766(4) 0.062(2) Uani 1 1 d .
H9 H 0.9128 -0.1651 0.7364 0.075 Uiso 1 1 calc R
C21 C 1.0969(9) -0.4656(4) 0.7310(4) 0.0505(18) Uani 1 1 d .
C47 C 0.8450(11) 0.5158(5) 0.5251(4) 0.061(2) Uani 1 1 d .
C45 C 0.9263(11) 0.4462(5) 0.5455(4) 0.062(2) Uani 1 1 d .
C8 C 1.0693(10) -0.2534(4) 0.7724(4) 0.058(2) Uani 1 1 d .
H8 H 1.1190 -0.2529 0.7296 0.069 Uiso 1 1 calc R
C23 C 1.2367(8) -0.4177(3) 0.8001(4) 0.0426(16) Uani 1 1 d .
C49 C 0.6192(12) 0.6020(6) 0.5311(5) 0.075(3) Uani 1 1 d .
C51 C 0.6967(14) 0.6559(6) 0.4841(5) 0.076(3) Uani 1 1 d .
C43 C 0.7688(15) 0.3483(6) 0.5707(5) 0.092(4) Uani 1 1 d .
H43 H 0.7658 0.3558 0.5230 0.111 Uiso 1 1 calc R
C15 C 1.6176(8) -0.4325(4) 0.9237(4) 0.0457(17) Uani 1 1 d .
H15 H 1.6919 -0.4726 0.9338 0.055 Uiso 1 1 calc R
C22 C 1.1064(8) -0.4155(4) 0.7615(4) 0.0489(17) Uani 1 1 d .
H22 H 1.0255 -0.3782 0.7573 0.059 Uiso 1 1 calc R
C29 C 1.7627(8) -0.5376(4) 0.8376(4) 0.0490(18) Uani 1 1 d .
H29 H 1.7894 -0.4934 0.8151 0.059 Uiso 1 1 calc R
C39 C 0.7016(9) 0.2827(4) 0.6857(4) 0.0519(18) Uani 1 1 d .
C12 C 1.3982(8) -0.3121(4) 0.8967(4) 0.0469(17) Uani 1 1 d .
H12 H 1.3259 -0.2713 0.8875 0.056 Uiso 1 1 calc R
C20 C 1.2161(9) -0.5244(4) 0.7382(4) 0.0510(18) Uani 1 1 d .
C37 C 0.6260(9) 0.2016(4) 0.7988(4) 0.0537(19) Uani 1 1 d .
H37 H 0.6891 0.2195 0.8221 0.064 Uiso 1 1 calc R
C18 C 1.3590(8) -0.4764(3) 0.8081(3) 0.0393(15) Uani 1 1 d .
C2 C 0.7215(9) -0.1186(4) 0.9026(5) 0.056(2) Uani 1 1 d .
H2 H 0.7796 -0.1423 0.9415 0.068 Uiso 1 1 calc R
C46 C 1.0756(10) 0.4293(5) 0.5210(4) 0.059(2) Uani 1 1 d .
C28 C 1.6108(8) -0.5444(3) 0.8583(4) 0.0419(15) Uani 1 1 d .
C30 C 1.8767(8) -0.5970(4) 0.8502(4) 0.0498(18) Uani 1 1 d .
H30 H 1.9784 -0.5914 0.8355 0.060 Uiso 1 1 calc R
C24 C 1.8414(11) -0.4441(5) 1.0182(6) 0.072(3) Uani 1 1 d .
H24A H 1.8945 -0.4540 0.9776 0.108 Uiso 1 1 calc GR
H24B H 1.7869 -0.4824 1.0425 0.108 Uiso 1 1 calc GR
H24C H 1.9151 -0.4387 1.0481 0.108 Uiso 1 1 calc GR
C25 C 1.4284(10) -0.2039(4) 0.9510(5) 0.059(2) Uani 1 1 d .
H25A H 1.4318 -0.1804 0.9020 0.088 Uiso 1 1 calc GR
H25B H 1.4518 -0.1732 0.9761 0.088 Uiso 1 1 calc GR
H25C H 1.3269 -0.2160 0.9650 0.088 Uiso 1 1 calc GR
C6 C 1.0366(9) -0.3055(4) 0.8949(4) 0.056(2) Uani 1 1 d .
H6 H 1.0644 -0.3415 0.9349 0.067 Uiso 1 1 calc R
C31 C 1.8434(8) -0.6632(3) 0.8835(4) 0.0448(16) Uani 1 1 d .
C33 C 1.5745(9) -0.6113(4) 0.8909(4) 0.0489(18) Uani 1 1 d .
H33 H 1.4728 -0.6169 0.9055 0.059 Uiso 1 1 calc R
C41 C 0.8496(11) 0.3772(5) 0.6652(4) 0.064(2) Uani 1 1 d .
H41 H 0.9023 0.4041 0.6832 0.077 Uiso 1 1 calc R
C26 C 1.3104(14) -0.6311(6) 0.7102(8) 0.110(5) Uani 1 1 d .
H26A H 1.2769 -0.6625 0.6885 0.165 Uiso 1 1 calc GR
H26B H 1.3288 -0.6550 0.7583 0.165 Uiso 1 1 calc GR
H26C H 1.4041 -0.6158 0.6872 0.165 Uiso 1 1 calc GR
C34 C 1.9647(8) -0.7244(4) 0.8961(4) 0.0476(17) Uani 1 1 d .
H34 H 2.0644 -0.7155 0.8809 0.057 Uiso 1 1 calc R
C5 C 0.9187(9) -0.2521(4) 0.8985(4) 0.055(2) Uani 1 1 d .
H5 H 0.8682 -0.2525 0.9411 0.066 Uiso 1 1 calc R
C53 C 0.6839(18) 0.7766(6) 0.4222(7) 0.119(5) Uani 1 1 d .
H53A H 0.7092 0.7646 0.3794 0.178 Uiso 1 1 calc GR
H53B H 0.7769 0.7810 0.4415 0.178 Uiso 1 1 calc GR
H53C H 0.6151 0.8205 0.4135 0.178 Uiso 1 1 calc GR
C36 C 0.5366(8) 0.1448(3) 0.8399(4) 0.0471(18) Uani 1 1 d .
C1 C 0.5960(8) -0.0599(3) 0.9081(4) 0.0449(17) Uani 1 1 d .
C14 C 1.6273(8) -0.3803(4) 0.9521(4) 0.0459(17) Uani 1 1 d .
C13 C 1.5158(8) -0.3170(3) 0.9358(4) 0.0455(17) Uani 1 1 d .
C35 C 1.9493(8) -0.7909(3) 0.9266(4) 0.0481(18) Uani 1 1 d .
H35 H 1.8516 -0.8021 0.9427 0.058 Uiso 1 1 calc R
C52 C 0.8425(12) 0.6397(5) 0.4603(4) 0.067(2) Uani 1 1 d .
H52 H 0.8907 0.6754 0.4302 0.080 Uiso 1 1 calc R
C50 C 0.3971(16) 0.5736(8) 0.6035(7) 0.139(6) Uani 1 1 d .
H50A H 0.3947 0.5343 0.5859 0.209 Uiso 1 1 calc GR
H50B H 0.2932 0.5947 0.6116 0.209 Uiso 1 1 calc GR
H50C H 0.4502 0.5577 0.6464 0.209 Uiso 1 1 calc GR
C32 C 1.6881(9) -0.6695(4) 0.9019(4) 0.0492(18) Uani 1 1 d .
H32 H 1.6607 -0.7141 0.9220 0.059 Uiso 1 1 calc R
C54 C 0.0850(8) 0.1511(3) 0.9361(4) 0.0453(16) Uani 1 1 d .
C40 C 0.7768(11) 0.3243(5) 0.7093(4) 0.063(2) Uani 1 1 d .
H40 H 0.7796 0.3170 0.7570 0.076 Uiso 1 1 calc R

loop_
_atom_site_aniso_label
_atom_site_aniso_U_11
_atom_site_aniso_U_22
_atom_site_aniso_U_33
_atom_site_aniso_U_23
_atom_site_aniso_U_13
_atom_site_aniso_U_12
Eu1 0.0354(2) 0.02532(19) 0.0608(3) -0.00615(15) 0.00985(16) 0.00515(13)
O3 0.036(3) 0.027(2) 0.099(4) -0.011(3) 0.010(3) 0.011(2)
O12 0.045(3) 0.024(2) 0.056(3) -0.013(2) 0.021(2) 0.0065(19)
O7 0.090(5) 0.085(5) 0.090(5) 0.000(4) 0.000(4) -0.014(4)
O2 0.063(3) 0.048(3) 0.058(3) -0.006(2) 0.008(3) -0.020(3)
O5 0.053(3) 0.049(3) 0.059(3) -0.021(3) -0.002(3) 0.021(2)
O9 0.067(4) 0.064(4) 0.096(5) -0.051(4) -0.018(3) 0.015(3)
O8 0.057(4) 0.068(4) 0.089(4) -0.037(3) -0.020(3) 0.012(3)
O6 0.081(5) 0.117(6) 0.080(5) 0.006(4) 0.018(4) -0.010(5)
O1W 0.036(2) 0.030(2) 0.056(3) -0.001(2) 0.004(2) 0.0012(19)
O10 0.046(3) 0.037(3) 0.078(4) -0.032(3) 0.006(3) 0.006(2)
O1 0.043(3) 0.036(2) 0.055(3) 0.006(2) 0.007(2) -0.004(2)
O11 0.048(3) 0.047(3) 0.078(4) -0.031(3) -0.008(3) 0.011(2)
C7 0.039(4) 0.036(3) 0.064(5) -0.024(3) 0.003(3) 0.014(3)
C48 0.072(6) 0.088(7) 0.049(5) 0.004(5) 0.007(4) -0.041(5)
O2W 0.060(4) 0.057(4) 0.106(5) -0.012(4) 0.014(4) -0.003(3)
C10 0.035(3) 0.033(3) 0.053(4) -0.016(3) 0.001(3) 0.014(3)
C42 0.068(5) 0.061(5) 0.049(4) 0.001(4) 0.010(4) -0.034(4)
C16 0.040(4) 0.031(3) 0.053(4) -0.018(3) 0.005(3) 0.014(3)
C38 0.055(4) 0.042(4) 0.052(4) -0.005(3) 0.011(3) -0.017(3)
C27 0.095(8) 0.088(8) 0.109(9) -0.029(7) -0.049(7) 0.028(6)
C11 0.042(4) 0.031(3) 0.054(4) -0.019(3) 0.006(3) 0.015(3)
O4 0.041(3) 0.027(2) 0.079(4) -0.003(2) 0.010(3) 0.010(2)
C44 0.120(9) 0.096(7) 0.050(5) -0.016(5) 0.012(5) -0.073(7)
C4 0.044(4) 0.038(4) 0.062(5) -0.024(3) -0.001(3) 0.019(3)
C3 0.046(4) 0.039(4) 0.072(5) -0.024(4) -0.001(4) 0.021(3)
C17 0.040(4) 0.028(3) 0.054(4) -0.014(3) 0.007(3) 0.015(3)
C19 0.047(4) 0.039(4) 0.050(4) -0.018(3) 0.006(3) 0.008(3)
C9 0.066(5) 0.045(4) 0.062(5) -0.016(4) -0.008(4) 0.031(4)
C21 0.043(4) 0.049(4) 0.056(4) -0.018(3) 0.001(3) 0.005(3)
C47 0.070(6) 0.070(5) 0.041(4) 0.000(4) 0.001(4) -0.032(5)
C45 0.077(6) 0.070(5) 0.038(4) 0.002(4) 0.001(4) -0.042(5)
C8 0.064(5) 0.046(4) 0.052(4) -0.016(3) 0.004(4) 0.026(4)
C23 0.037(4) 0.033(3) 0.051(4) -0.014(3) 0.007(3) 0.012(3)
C49 0.064(6) 0.100(8) 0.053(5) -0.002(5) 0.003(4) -0.025(6)
C51 0.097(8) 0.076(6) 0.050(5) 0.001(4) -0.010(5) -0.028(6)
C43 0.129(10) 0.117(9) 0.040(5) -0.007(5) 0.010(5) -0.080(8)
C15 0.041(4) 0.036(3) 0.057(4) -0.023(3) 0.004(3) 0.018(3)
C22 0.042(4) 0.041(4) 0.059(4) -0.018(3) -0.003(3) 0.014(3)
C29 0.043(4) 0.030(3) 0.066(5) -0.013(3) 0.011(3) 0.010(3)
C39 0.056(5) 0.052(4) 0.044(4) -0.003(3) 0.008(3) -0.022(4)
C12 0.043(4) 0.034(3) 0.063(4) -0.025(3) 0.007(3) 0.014(3)
C20 0.047(4) 0.048(4) 0.060(5) -0.025(4) 0.005(4) 0.003(3)
C37 0.055(5) 0.039(4) 0.059(5) 0.000(3) 0.013(4) -0.016(3)
C18 0.037(3) 0.032(3) 0.046(4) -0.016(3) 0.005(3) 0.012(3)
C2 0.048(4) 0.042(4) 0.074(5) -0.027(4) -0.004(4) 0.027(3)
C46 0.067(5) 0.064(5) 0.043(4) 0.001(4) 0.005(4) -0.030(4)
C28 0.042(4) 0.030(3) 0.050(4) -0.019(3) 0.004(3) 0.014(3)
C30 0.038(4) 0.038(4) 0.071(5) -0.023(3) 0.011(3) 0.008(3)
C24 0.057(5) 0.060(5) 0.098(7) -0.028(5) -0.019(5) 0.013(4)
C25 0.060(5) 0.035(4) 0.084(6) -0.030(4) 0.008(4) 0.006(3)
C6 0.058(5) 0.038(4) 0.057(5) -0.010(3) 0.003(4) 0.022(3)
C31 0.045(4) 0.031(3) 0.052(4) -0.018(3) 0.006(3) 0.018(3)
C33 0.043(4) 0.038(4) 0.054(4) -0.010(3) 0.009(3) 0.014(3)
C41 0.086(6) 0.066(5) 0.045(4) -0.009(4) 0.011(4) -0.044(5)
C26 0.100(9) 0.098(8) 0.165(12) -0.102(9) -0.041(8) 0.029(7)
C34 0.036(4) 0.040(4) 0.061(4) -0.017(3) 0.003(3) 0.015(3)
C5 0.048(4) 0.050(4) 0.061(5) -0.023(4) 0.015(4) 0.016(3)
C53 0.146(13) 0.065(7) 0.122(11) 0.008(7) 0.003(9) -0.021(8)
C36 0.042(4) 0.026(3) 0.063(5) -0.002(3) 0.017(3) -0.006(3)
C1 0.033(3) 0.027(3) 0.069(5) -0.016(3) 0.011(3) 0.009(3)
C14 0.038(4) 0.039(4) 0.058(4) -0.021(3) 0.008(3) 0.010(3)
C13 0.041(4) 0.032(3) 0.062(4) -0.024(3) 0.010(3) 0.010(3)
C35 0.035(4) 0.033(3) 0.064(5) -0.009(3) 0.003(3) 0.018(3)
C52 0.078(6) 0.074(6) 0.046(4) -0.003(4) 0.004(4) -0.033(5)
C50 0.102(10) 0.146(13) 0.113(10) 0.032(9) 0.047(8) -0.011(9)
C32 0.048(4) 0.031(3) 0.058(4) -0.008(3) 0.007(3) 0.009(3)
C54 0.038(4) 0.032(3) 0.057(4) -0.012(3) -0.002(3) 0.018(3)
C40 0.092(7) 0.064(5) 0.036(4) -0.003(4) 0.002(4) -0.038(5)

loop_
_atom_type_symbol
_atom_type_description
_atom_type_scat_dispersion_real
_atom_type_scat_dispersion_imag
_atom_type_scat_source
C C 0.0033 0.0016 'International Tables Vol C Tables 4.2.6.8 and 6.1.1.4'
H H 0.0000 0.0000 'International Tables Vol C Tables 4.2.6.8 and 6.1.1.4'
Eu Eu -0.1578 3.6682 'International Tables Vol C Tables 4.2.6.8 and 6.1.1.4'
O O 0.0106 0.0060 'International Tables Vol C Tables 4.2.6.8 and 6.1.1.4'

loop_
_geom_angle_atom_site_label_1
_geom_angle_atom_site_label_2
_geom_angle_atom_site_label_3
_geom_angle
_geom_angle_site_symmetry_1
_geom_angle_site_symmetry_3
O3 Eu1 O12 88.16(18) . .
O3 Eu1 O12 145.47(18) . 2_657
O3 Eu1 O2 73.98(19) . .
O3 Eu1 O5 146.42(19) . .
O3 Eu1 O1W 124.24(17) . .
O3 Eu1 O1 76.27(17) . .
O3 Eu1 O4 51.89(16) . .
O3 Eu1 C36 71.93(19) . .
O3 Eu1 C1 156.80(19) . .
O3 Eu1 C54 26.00(19) . .
O12 Eu1 O12 66.21(16) . 2_657
O12 Eu1 O2 126.68(17) . .
O12 Eu1 O5 116.90(16) . .
O12 Eu1 O1W 78.55(16) . .
O12 Eu1 O1 74.68(16) . .
O12 Eu1 O4 140.39(15) 2_657 .
O12 Eu1 O4 85.18(17) . .
O12 Eu1 C36 89.69(18) 2_657 .
O12 Eu1 C36 100.5(2) . .
O12 Eu1 C1 92.0(2) . .
O12 Eu1 C1 25.79(19) 2_657 .
O12 Eu1 C54 89.10(18) . .
O12 Eu1 C54 155.21(19) 2_657 .
O2 Eu1 O12 102.30(17) . 2_657
O2 Eu1 O5 73.05(18) . .
O2 Eu1 O4 116.95(17) . .
O2 Eu1 C36 26.3(2) . .
O2 Eu1 C1 87.5(2) . .
O2 Eu1 C54 94.1(2) . .
O5 Eu1 O12 50.70(16) . 2_657
O5 Eu1 O4 144.90(19) . .
O5 Eu1 C36 81.3(2) . .
O5 Eu1 C1 24.91(19) . .
O5 Eu1 C54 153.9(2) . .
O1W Eu1 O12 74.80(15) . 2_657
O1W Eu1 O2 151.83(18) . .
O1W Eu1 O5 84.55(17) . .
O1W Eu1 O1 145.62(16) . .
O1W Eu1 O4 73.01(15) . .
O1W Eu1 C36 163.53(18) . .
O1W Eu1 C1 78.35(17) . .
O1W Eu1 C54 99.15(19) . .
O1 Eu1 O12 74.88(15) . 2_657
O1 Eu1 O2 52.53(17) . .
O1 Eu1 O5 88.65(18) . .
O1 Eu1 O4 124.88(16) . .
O1 Eu1 C36 26.3(2) . .
O1 Eu1 C1 81.40(18) . .
O1 Eu1 C54 101.57(19) . .
O2W Eu1 O3 88.8(2) . .
O2W Eu1 O12 124.16(19) . 2_657
O2W Eu1 O12 155.30(19) . .
O2W Eu1 O2 75.6(2) . .
O2W Eu1 O5 77.1(2) . .
O2W Eu1 O1W 82.98(19) . .
O2W Eu1 O1 128.12(19) . .
O2W Eu1 O4 73.8(2) . .
O2W Eu1 C36 101.8(2) . .
O2W Eu1 C1 100.2(2) . .
O2W Eu1 C54 77.7(2) . .
O4 Eu1 C36 123.44(17) . .
O4 Eu1 C1 151.22(17) . .
O4 Eu1 C54 26.18(18) . .
C36 Eu1 C1 85.26(19) . .
C36 Eu1 C54 97.3(2) . .
C54 Eu1 C1 177.0(2) . .
C54 O3 Eu1 97.4(4) . .
Eu1 O12 Eu1 113.79(16) . 2_657
C1 O12 Eu1 91.9(4) 2_657 2_657
C1 O12 Eu1 154.3(4) 2_657 .
C51 O7 C53 114.3(9) . .
C36 O2 Eu1 92.8(4) . .
C1 O5 Eu1 96.4(4) . .
C20 O9 C26 117.6(7) . .
C21 O8 C27 115.8(7) . .
C49 O6 C50 116.8(10) . .
C13 O10 C25 115.3(6) . .
C36 O1 Eu1 93.1(4) . .
C14 O11 C24 115.8(6) . .
C8 C7 C10 124.5(7) . .
C8 C7 C6 117.8(6) . .
C6 C7 C10 117.7(6) . .
C49 C48 C47 122.4(8) . .
C11 C10 C7 118.1(6) . .
C11 C10 C23 120.1(6) . .
C23 C10 C7 121.7(6) . .
C43 C42 C45 121.0(7) . .
C43 C42 C41 118.2(7) . .
C41 C42 C45 120.7(7) . .
C17 C16 C11 118.7(7) . .
C17 C16 C15 123.2(6) . .
C15 C16 C11 118.0(6) . .
C37 C38 C39 126.7(8) . .
C10 C11 C16 120.6(6) . .
C10 C11 C12 122.1(6) . .
C16 C11 C12 117.3(7) . .
C54 O4 Eu1 87.6(4) . .
C43 C44 C39 120.5(8) . .
C9 C4 C3 119.9(7) . .
C5 C4 C3 121.2(7) . .
C5 C4 C9 118.8(6) . .
C2 C3 C4 123.4(7) . .
C16 C17 C28 119.4(6) . .
C18 C17 C16 120.6(6) . .
C18 C17 C28 120.0(6) . .
C20 C19 C18 121.9(6) . .
C4 C9 C8 120.3(7) . .
O8 C21 C20 114.0(7) . .
C22 C21 O8 125.6(7) . .
C22 C21 C20 120.5(7) . .
C48 C47 C45 123.3(8) . .
C48 C47 C46 118.4(9) . 2_766
C45 C47 C46 118.2(8) . 2_766
C47 C45 C42 117.8(8) . .
C46 C45 C42 120.4(8) . .
C46 C45 C47 121.8(7) . .
C7 C8 C9 120.8(7) . .
C10 C23 C22 121.6(6) . .
C10 C23 C18 119.5(6) . .
C22 C23 C18 118.8(6) . .
O6 C49 C48 126.5(9) . .
O6 C49 C51 114.6(10) . .
C48 C49 C51 119.0(10) . .
O7 C51 C49 113.4(10) . .
C52 C51 O7 126.4(9) . .
C52 C51 C49 120.2(10) . .
C42 C43 C44 121.8(8) . .
C14 C15 C16 122.0(6) . .
C21 C22 C23 121.9(6) . .
C28 C29 C30 120.3(7) . .
C44 C39 C38 118.6(7) . .
C40 C39 C38 123.9(7) . .
C40 C39 C44 117.3(7) . .
C13 C12 C11 122.5(6) . .
O9 C20 C19 125.1(7) . .
O9 C20 C21 115.4(7) . .
C19 C20 C21 119.5(7) . .
C38 C37 C36 122.2(8) . .
C17 C18 C19 122.3(6) . .
C17 C18 C23 120.2(6) . .
C19 C18 C23 117.4(6) . .
C3 C2 C1 123.3(7) . .
C45 C46 C47 119.9(8) . 2_766
C45 C46 C52 122.7(7) . 2_766
C52 C46 C47 117.3(8) 2_766 2_766
C29 C28 C17 121.5(6) . .
C29 C28 C33 118.4(6) . .
C33 C28 C17 120.1(6) . .
C31 C30 C29 122.0(7) . .
C5 C6 C7 120.9(7) . .
C30 C31 C34 121.0(7) . .
C30 C31 C32 117.0(6) . .
C32 C31 C34 121.9(7) . .
C32 C33 C28 120.5(7) . .
C42 C41 C40 119.8(8) . .
C35 C34 C31 127.5(7) . .
C4 C5 C6 121.3(7) . .
O2 C36 Eu1 60.9(3) . .
O2 C36 O1 121.3(6) . .
O2 C36 C37 119.8(7) . .
O1 C36 Eu1 60.6(3) . .
O1 C36 C37 118.9(7) . .
C37 C36 Eu1 173.4(5) . .
O12 C1 Eu1 62.3(3) 2_657 .
O12 C1 C2 117.5(7) 2_657 .
O5 C1 Eu1 58.7(3) . .
O5 C1 O12 121.0(6) . 2_657
O5 C1 C2 121.5(7) . .
C2 C1 Eu1 177.3(5) . .
O11 C14 C13 114.0(6) . .
C15 C14 O11 126.0(6) . .
C15 C14 C13 120.0(7) . .
O10 C13 C14 114.5(7) . .
C12 C13 O10 125.6(6) . .
C12 C13 C14 119.8(6) . .
C34 C35 C54 121.9(7) . 1_745
C51 C52 C46 122.6(8) . 2_766
C33 C32 C31 121.6(7) . .
O3 C54 Eu1 56.6(3) . .
O3 C54 C35 118.8(6) . 1_365
O4 C54 Eu1 66.2(3) . .
O4 C54 O3 121.8(6) . .
O4 C54 C35 119.4(7) . 1_365
C35 C54 Eu1 167.6(5) 1_365 .
C39 C40 C41 122.4(7) . .

loop_
_geom_bond_atom_site_label_1
_geom_bond_atom_site_label_2
_geom_bond_distance
_geom_bond_site_symmetry_2
Eu1 O3 2.389(4) .
Eu1 O12 2.574(5) 2_657
Eu1 O12 2.394(5) .
Eu1 O2 2.482(5) .
Eu1 O5 2.498(5) .
Eu1 O1W 2.452(4) .
Eu1 O1 2.475(5) .
Eu1 O2W 2.367(8) .
Eu1 O4 2.600(5) .
Eu1 C36 2.836(6) .
Eu1 C1 2.906(6) .
Eu1 C54 2.838(6) .
O3 C54 1.255(9) .
O12 Eu1 2.574(5) 2_657
O12 C1 1.265(9) 2_657
O7 C51 1.382(13) .
O7 C53 1.434(13) .
O2 C36 1.258(9) .
O5 C1 1.232(9) .
O9 C20 1.355(9) .
O9 C26 1.416(11) .
O8 C27 1.413(11) .
O8 C21 1.365(9) .
O6 C49 1.342(13) .
O6 C50 1.448(13) .
O10 C25 1.445(8) .
O10 C13 1.362(8) .
O1 C36 1.259(9) .
O11 C24 1.415(9) .
O11 C14 1.368(9) .
C7 C10 1.488(8) .
C7 C8 1.372(10) .
C7 C6 1.422(11) .
C48 C47 1.412(13) .
C48 C49 1.352(15) .
C10 C11 1.396(10) .
C10 C23 1.407(10) .
C42 C45 1.509(10) .
C42 C43 1.357(12) .
C42 C41 1.368(11) .
C16 C11 1.441(8) .
C16 C17 1.410(9) .
C16 C15 1.418(10) .
C38 C39 1.479(9) .
C38 C37 1.308(11) .
C11 C12 1.443(10) .
O4 C54 1.253(8) .
C44 C43 1.367(12) .
C44 C39 1.379(11) .
C4 C3 1.474(9) .
C4 C9 1.393(11) .
C4 C5 1.371(11) .
C3 C2 1.324(11) .
C17 C18 1.398(10) .
C17 C28 1.505(8) .
C19 C20 1.374(11) .
C19 C18 1.423(9) .
C9 C8 1.409(10) .
C21 C22 1.340(10) .
C21 C20 1.422(10) .
C47 C45 1.419(13) .
C47 C46 1.451(10) 2_766
C45 C46 1.383(13) .
C23 C22 1.424(10) .
C23 C18 1.435(8) .
C49 C51 1.436(13) .
C51 C52 1.350(14) .
C15 C14 1.349(10) .
C29 C28 1.378(10) .
C29 C30 1.397(9) .
C39 C40 1.352(11) .
C12 C13 1.323(11) .
C37 C36 1.496(9) .
C2 C1 1.496(8) .
C46 C47 1.451(10) 2_766
C46 C52 1.408(13) 2_766
C28 C33 1.389(10) .
C30 C31 1.368(10) .
C6 C5 1.373(9) .
C31 C34 1.460(8) .
C31 C32 1.398(10) .
C33 C32 1.380(9) .
C41 C40 1.378(10) .
C34 C35 1.320(10) .
C1 O12 1.265(9) 2_657
C14 C13 1.440(9) .
C35 C54 1.501(8) 1_745
C52 C46 1.408(13) 2_766
C54 C35 1.501(8) 1_365

loop_
_platon_squeeze_void_nr
_platon_squeeze_void_average_x
_platon_squeeze_void_average_y
_platon_squeeze_void_average_z
_platon_squeeze_void_volume
_platon_squeeze_void_count_electrons
_platon_squeeze_void_content
1 -0.030 0.000 0.000 1108 145 ' '
2 0.130 0.719 0.610 11 3 ' '
3 0.870 0.281 0.390 11 3 ' '
